data_7212648
loop_
_publ_author_name
'Wang, Zhenqing'
'Xu, Gongfeng'
'Bi, Yanfeng'
'Wang, Cheng'

_publ_section_title
;
 Preparation of one dimensional group 14 metal sulfides: different roles
 of metal--amino complexes
;
_journal_issue 11
_journal_name_full CrystEngComm
_journal_page_first 3703
_journal_paper_doi 10.1039/c002873h
_journal_volume 12
_journal_year 2010
_chemical_formula_moiety 'C8 H34 Ge3 Mn3 N8 O S9'
_chemical_formula_sum 'C8 H34 Ge3 Mn3 N8 O S9'
_chemical_formula_weight 929.56
_chemical_name_systematic
;
?
;
_space_group_IT_number 11
_symmetry_cell_setting monoclinic
_symmetry_space_group_name_Hall '-P 2yb'
_symmetry_space_group_name_H-M 'P 1 21/m 1'
_atom_sites_solution_hydrogens geom
_atom_sites_solution_primary direct
_atom_sites_solution_secondary difmap
_audit_creation_method SHELXL-97
_cell_angle_alpha 90.00
_cell_angle_beta 94.2160(10)
_cell_angle_gamma 90.00
_cell_formula_units_Z 2
_cell_length_a 7.4001(4)
_cell_length_b 19.4843(9)
_cell_length_c 10.4745(5)
_cell_measurement_reflns_used 4497
_cell_measurement_temperature 296(2)
_cell_measurement_theta_max 26.02
_cell_measurement_theta_min 2.76
_cell_volume 1506.19(13)
_computing_cell_refinement 'Bruker SMART'
_computing_data_collection 'Bruker SMART'
_computing_data_reduction 'Bruker SAINT'
_computing_molecular_graphics 'Bruker SHELXTL'
_computing_publication_material 'Bruker SHELXTL'
_computing_structure_refinement 'SHELXL-97 (Sheldrick, 1997)'
_computing_structure_solution 'SHELXS-97 (Sheldrick, 1990)'
_diffrn_ambient_temperature 296(2)
_diffrn_measured_fraction_theta_full 1.000
_diffrn_measured_fraction_theta_max 1.000
_diffrn_measurement_device_type 'CCD area detector'
_diffrn_measurement_method 'phi and omega scans'
_diffrn_radiation_monochromator graphite
_diffrn_radiation_source 'fine-focus sealed tube'
_diffrn_radiation_type MoK\a
_diffrn_radiation_wavelength 0.71073
_diffrn_reflns_av_R_equivalents 0.0254
_diffrn_reflns_av_sigmaI/netI 0.0267
_diffrn_reflns_limit_h_max 8
_diffrn_reflns_limit_h_min -6
_diffrn_reflns_limit_k_max 19
_diffrn_reflns_limit_k_min -23
_diffrn_reflns_limit_l_max 11
_diffrn_reflns_limit_l_min -12
_diffrn_reflns_number 8117
_diffrn_reflns_theta_full 24.99
_diffrn_reflns_theta_max 24.99
_diffrn_reflns_theta_min 1.95
_exptl_absorpt_coefficient_mu 4.819
_exptl_absorpt_correction_type none
_exptl_crystal_colour yellow
_exptl_crystal_density_diffrn 2.050
_exptl_crystal_density_meas 2.050
_exptl_crystal_density_method 'not measured'
_exptl_crystal_description block
_exptl_crystal_F_000 922
_exptl_crystal_size_max 0.15
_exptl_crystal_size_mid 0.05
_exptl_crystal_size_min 0.05
_refine_diff_density_max 0.567
_refine_diff_density_min -0.530
_refine_diff_density_rms 0.084
_refine_ls_extinction_method none
_refine_ls_goodness_of_fit_ref 1.075
_refine_ls_hydrogen_treatment constr
_refine_ls_matrix_type full
_refine_ls_number_parameters 152
_refine_ls_number_reflns 2736
_refine_ls_number_restraints 6
_refine_ls_restrained_S_all 1.075
_refine_ls_R_factor_all 0.0350
_refine_ls_R_factor_gt 0.0276
_refine_ls_shift/su_max 0.001
_refine_ls_shift/su_mean 0.000
_refine_ls_structure_factor_coef Fsqd
_refine_ls_weighting_details 'calc w=1/[\s^2^(Fo^2^)+(0.0371P)^2^+0.6891P] where P=(Fo^2^+2Fc^2^)/3'
_refine_ls_weighting_scheme calc
_refine_ls_wR_factor_gt 0.0710
_refine_ls_wR_factor_ref 0.0738
_reflns_number_gt 2324
_reflns_number_total 2736
_reflns_threshold_expression >2sigma(I)
_cod_data_source_file c002873h.txt
_cod_data_source_block 1
_cod_depositor_comments
;
The following automatic conversions were performed:

'_symmetry_cell_setting' value 'Monoclinic' changed to 'monoclinic'
according to /home/saulius/struct/CIF-dictionaries/cif_core.dic
dictionary named 'cif_core.dic' version 2.4.2 from 2011-04-26.

Automatic conversion script
Id: cif_fix_values 1891 2012-01-12 08:04:46Z andrius 
;
_cod_original_sg_symbol_H-M 'P2(1)/m '
_cod_database_code 7212648

loop_
_symmetry_equiv_pos_as_xyz
'x, y, z'
'-x, y+1/2, -z'
'-x, -y, -z'
'x, -y-1/2, z'

loop_
_atom_site_label
_atom_site_type_symbol
_atom_site_fract_x
_atom_site_fract_y
_atom_site_fract_z
_atom_site_U_iso_or_equiv
_atom_site_adp_type
_atom_site_occupancy
_atom_site_symmetry_multiplicity
_atom_site_calc_flag
_atom_site_refinement_flags
Mn1 Mn 0.50283(9) 0.7500 0.04860(7) 0.02449(18) Uani 1 2 d S
Mn2 Mn 0.4997(2) 0.52178(6) -0.01294(15) 0.0431(4) Uani 0.50 1 d P
Mn3 Mn 0.22388(12) 0.7500 -0.50384(9) 0.0400(2) Uani 1 2 d S
Ge1 Ge 0.99480(6) 0.7500 0.07752(5) 0.02162(14) Uani 1 2 d S
Ge2 Ge 0.75284(5) 0.654197(18) -0.18687(3) 0.02414(12) Uani 1 1 d .
S1 S 0.74855(17) 0.7500 -0.30642(11) 0.0266(3) Uani 1 2 d S
S2 S 1.00277(11) 0.65703(4) -0.04857(8) 0.0271(2) Uani 1 1 d .
S3 S 0.76953(16) 0.7500 0.20131(11) 0.0280(3) Uani 1 2 d S
S4 S 0.50493(12) 0.64619(5) -0.08387(9) 0.0308(2) Uani 1 1 d .
S5 S 1.25616(16) 0.7500 0.19174(11) 0.0322(3) Uani 1 2 d S
S6 S 0.78976(15) 0.57356(5) -0.31987(9) 0.0417(3) Uani 1 1 d .
O1 O 0.2347(6) 0.7500 -0.2948(4) 0.0644(13) Uani 1 2 d S
N1 N 0.4757(5) 0.54358(19) 0.1905(3) 0.0536(10) Uani 1 1 d .
H1A H 0.4173 0.5082 0.2242 0.064 Uiso 1 1 d R
H1B H 0.4107 0.5819 0.2016 0.064 Uiso 1 1 d R
N2 N 0.2159(2) 0.49643(9) -0.06113(17) 0.0497(9) Uani 1 1 d .
H2A H 0.1380 0.5276 -0.0333 0.060 Uiso 1 1 d R
H2B H 0.1894 0.4544 -0.0319 0.060 Uiso 1 1 d R
N3 N 0.4154(2) 0.66150(9) -0.52811(17) 0.0452(9) Uani 1 1 d R
H3C H 0.4532 0.6609 -0.6078 0.054 Uiso 1 1 calc R
H3D H 0.5127 0.6645 -0.4716 0.054 Uiso 1 1 calc R
N4 N 0.0291(2) 0.66555(9) -0.54630(17) 0.0383(8) Uani 1 1 d R
H4C H -0.0345 0.6576 -0.4778 0.046 Uiso 1 1 calc R
H4D H -0.0492 0.6773 -0.6125 0.046 Uiso 1 1 calc R
C1 C 0.6574(2) 0.54976(9) 0.25517(17) 0.0859(19) Uani 1 1 d R
H1C H 0.6474 0.5441 0.3454 0.103 Uiso 1 1 d R
H1D H 0.7035 0.5950 0.2410 0.103 Uiso 1 1 d R
C2 C 0.2246(2) 0.49809(9) -0.21329(17) 0.0598(19) Uani 0.570(7) 1 d PRU
H2C H 0.2614 0.5430 -0.2389 0.072 Uiso 0.570(7) 1 d PR
H2D H 0.1060 0.4894 -0.2534 0.072 Uiso 0.570(7) 1 d PR
C2' C 0.1889(16) 0.4572(6) -0.1743(11) 0.0598(19) Uani 0.430(7) 1 d P
H2'A H 0.0839 0.4725 -0.2258 0.072 Uiso 0.430(7) 1 d PR
H2'B H 0.1656 0.4115 -0.1460 0.072 Uiso 0.430(7) 1 d PR
C3 C 0.3087(7) 0.6000(2) -0.5043(4) 0.0572(13) Uani 1 1 d .
H3A H 0.2913 0.5966 -0.4136 0.069 Uiso 1 1 calc R
H3B H 0.3740 0.5595 -0.5290 0.069 Uiso 1 1 calc R
C4 C 0.1287(6) 0.6028(2) -0.5785(4) 0.0512(11) Uani 1 1 d .
H4A H 0.1459 0.6024 -0.6694 0.061 Uiso 1 1 calc R
H4B H 0.0582 0.5627 -0.5591 0.061 Uiso 1 1 calc R
H1E H 0.2662 0.7106 -0.2650 0.061 Uiso 0.50 1 d PR
H1F H 0.1204 0.7501 -0.2809 0.061 Uiso 1 2 d SR

loop_
_atom_site_aniso_label
_atom_site_aniso_U_11
_atom_site_aniso_U_22
_atom_site_aniso_U_33
_atom_site_aniso_U_23
_atom_site_aniso_U_13
_atom_site_aniso_U_12
Mn1 0.0196(4) 0.0292(4) 0.0249(4) 0.000 0.0032(3) 0.000
Mn2 0.0319(6) 0.0597(11) 0.0386(8) -0.0095(9) 0.0087(5) -0.0022(10)
Mn3 0.0391(5) 0.0276(5) 0.0518(5) 0.000 -0.0051(4) 0.000
Ge1 0.0175(3) 0.0251(3) 0.0220(3) 0.000 -0.0002(2) 0.000
Ge2 0.0260(2) 0.0196(2) 0.0268(2) -0.00177(14) 0.00190(15) -0.00160(15)
S1 0.0325(7) 0.0232(7) 0.0238(6) 0.000 -0.0001(5) 0.000
S2 0.0242(5) 0.0229(5) 0.0339(5) -0.0018(4) -0.0002(4) 0.0039(4)
S3 0.0204(6) 0.0399(8) 0.0239(6) 0.000 0.0017(5) 0.000
S4 0.0239(5) 0.0299(5) 0.0391(5) -0.0036(4) 0.0061(4) -0.0045(4)
S5 0.0180(6) 0.0560(9) 0.0223(6) 0.000 -0.0008(5) 0.000
S6 0.0579(7) 0.0261(5) 0.0430(6) -0.0122(4) 0.0166(5) -0.0074(5)
O1 0.051(3) 0.074(3) 0.068(3) 0.000 0.003(2) 0.000
N1 0.061(3) 0.055(2) 0.048(2) -0.0049(18) 0.0194(19) -0.0157(19)
N2 0.036(2) 0.0330(19) 0.080(3) 0.0085(18) 0.0055(18) 0.0048(15)
N3 0.045(2) 0.049(2) 0.0391(19) -0.0051(16) -0.0099(16) 0.0074(17)
N4 0.043(2) 0.0382(19) 0.0337(17) 0.0005(14) 0.0008(15) -0.0040(15)
C1 0.083(4) 0.113(5) 0.060(3) -0.014(3) -0.007(3) -0.023(4)
C2 0.063(4) 0.049(5) 0.064(4) 0.014(4) -0.020(3) -0.001(4)
C2' 0.063(4) 0.049(5) 0.064(4) 0.014(4) -0.020(3) -0.001(4)
C3 0.084(4) 0.041(3) 0.048(3) 0.006(2) 0.007(3) 0.018(2)
C4 0.068(3) 0.034(2) 0.052(3) -0.007(2) 0.007(2) -0.010(2)

loop_
_atom_type_symbol
_atom_type_description
_atom_type_scat_dispersion_real
_atom_type_scat_dispersion_imag
_atom_type_scat_source
C C 0.0033 0.0016 'International Tables Vol C Tables 4.2.6.8 and 6.1.1.4'
N N 0.0061 0.0033 'International Tables Vol C Tables 4.2.6.8 and 6.1.1.4'
S S 0.1246 0.1234 'International Tables Vol C Tables 4.2.6.8 and 6.1.1.4'
Mn Mn 0.3368 0.7283 'International Tables Vol C Tables 4.2.6.8 and 6.1.1.4'
Ge Ge 0.1547 1.8001 'International Tables Vol C Tables 4.2.6.8 and 6.1.1.4'
O O 0.0106 0.0060 'International Tables Vol C Tables 4.2.6.8 and 6.1.1.4'
H H 0.0000 0.0000 'International Tables Vol C Tables 4.2.6.8 and 6.1.1.4'

loop_
_geom_angle_atom_site_label_1
_geom_angle_atom_site_label_2
_geom_angle_atom_site_label_3
_geom_angle
_geom_angle_site_symmetry_1
_geom_angle_site_symmetry_3
S5 Mn1 S3 101.64(5) 1_455 .
S5 Mn1 S4 112.50(3) 1_455 4_575
S3 Mn1 S4 109.35(3) . 4_575
S5 Mn1 S4 112.50(3) 1_455 .
S3 Mn1 S4 109.35(3) . .
S4 Mn1 S4 111.05(5) 4_575 .
Mn2 Mn2 N2 80.7(2) 3_665 .
Mn2 Mn2 N1 83.6(2) 3_665 .
N2 Mn2 N1 97.10(12) . .
Mn2 Mn2 N2 76.0(2) 3_665 3_665
N2 Mn2 N2 156.65(6) . 3_665
N1 Mn2 N2 80.41(12) . 3_665
Mn2 Mn2 N1 73.5(2) 3_665 3_665
N2 Mn2 N1 79.47(12) . 3_665
N1 Mn2 N1 157.07(7) . 3_665
N2 Mn2 N1 93.76(12) 3_665 3_665
Mn2 Mn2 S4 178.7(3) 3_665 .
N2 Mn2 S4 100.60(8) . .
N1 Mn2 S4 95.95(11) . .
N2 Mn2 S4 102.75(7) 3_665 .
N1 Mn2 S4 106.98(11) 3_665 .
O1 Mn3 N4 100.19(9) . 4_575
O1 Mn3 N4 100.19(9) . .
N4 Mn3 N4 96.18(10) 4_575 .
O1 Mn3 N3 97.80(9) . 4_575
N4 Mn3 N3 79.30(6) 4_575 4_575
N4 Mn3 N3 161.96(10) . 4_575
O1 Mn3 N3 97.80(9) . .
N4 Mn3 N3 161.96(10) 4_575 .
N4 Mn3 N3 79.30(6) . .
N3 Mn3 N3 99.57(10) 4_575 .
S3 Ge1 S5 110.86(5) . .
S3 Ge1 S2 113.77(3) . 4_575
S5 Ge1 S2 105.07(3) . 4_575
S3 Ge1 S2 113.77(3) . .
S5 Ge1 S2 105.07(3) . .
S2 Ge1 S2 107.58(5) 4_575 .
S6 Ge2 S4 114.82(4) . .
S6 Ge2 S1 104.21(4) . .
S4 Ge2 S1 110.73(4) . .
S6 Ge2 S2 107.35(4) . .
S4 Ge2 S2 111.04(4) . .
S1 Ge2 S2 108.28(4) . .
Ge2 S1 Ge2 112.37(5) 4_575 .
Ge1 S2 Ge2 109.90(4) . .
Ge1 S3 Mn1 103.05(5) . .
Ge2 S4 Mn1 105.01(4) . .
Ge2 S4 Mn2 104.04(5) . .
Mn1 S4 Mn2 128.41(5) . .
Ge1 S5 Mn1 109.44(5) . 1_655
C1 N1 Mn2 109.2(2) . .
C1 N1 Mn2 107.4(2) . 3_665
Mn2 N1 Mn2 22.93(7) . 3_665
C2' N2 C2 35.7(5) . .
C2' N2 Mn2 113.0(5) . .
C2 N2 Mn2 96.72(6) . .
C2' N2 Mn2 106.2(5) . 3_665
C2 N2 Mn2 104.16(6) . 3_665
Mn2 N2 Mn2 23.35(6) . 3_665
C3 N3 Mn3 104.8(2) . .
C4 N4 Mn3 109.4(2) . .
C2 C1 N1 112.3(2) 3_665 .
C2 C1 C2' 38.4(5) 3_665 3_665
N1 C1 C2' 116.6(5) . 3_665
C2' C2 C1 76.7(8) . 3_665
C2' C2 N2 61.2(7) . .
C1 C2 N2 112.23(15) 3_665 .
C2 C2' N2 83.1(8) . .
C2 C2' C1 64.9(7) . 3_665
N2 C2' C1 117.8(8) . 3_665
N3 C3 C4 110.6(3) . .
N4 C4 C3 110.7(3) . .

loop_
_geom_bond_atom_site_label_1
_geom_bond_atom_site_label_2
_geom_bond_distance
_geom_bond_site_symmetry_2
Mn1 S5 2.4458(14) 1_455
Mn1 S3 2.4474(14) .
Mn1 S4 2.4535(10) 4_575
Mn1 S4 2.4535(10) .
Mn2 Mn2 0.891(2) 3_665
Mn2 N2 2.180(2) .
Mn2 N1 2.192(4) .
Mn2 N2 2.218(2) 3_665
Mn2 N1 2.272(4) 3_665
Mn2 S4 2.5365(15) .
Mn3 O1 2.185(5) .
Mn3 N4 2.2112(19) 4_575
Mn3 N4 2.2112(19) .
Mn3 N3 2.2582(19) 4_575
Mn3 N3 2.2582(19) .
Ge1 S3 2.1859(13) .
Ge1 S5 2.1981(13) .
Ge1 S2 2.2451(9) 4_575
Ge1 S2 2.2451(9) .
Ge2 S6 2.1306(10) .
Ge2 S4 2.2011(9) .
Ge2 S1 2.2467(7) .
Ge2 S2 2.2647(9) .
S1 Ge2 2.2467(7) 4_575
S5 Mn1 2.4458(14) 1_655
N1 C1 1.465(4) .
N1 Mn2 2.272(4) 3_665
N2 C2' 1.412(12) .
N2 C2 1.6002 .
N2 Mn2 2.218(2) 3_665
N3 C3 1.467(5) .
N4 C4 1.479(5) .
C1 C2 1.371(4) 3_665
C1 C2' 1.473(12) 3_665
C2 C2' 0.941(12) .
C2 C1 1.371(4) 3_665
C2' C1 1.473(12) 3_665
C3 C4 1.493(6) .
